data_4081259
loop_
_publ_author_name
'Colebatch, Annie L.'
'Cade, Ian A.'
'Hill, Anthony F.'
'Bhadbhade, Mohan M.'

_publ_section_title
;
 \h2-Allenyl- and \h2-Alkynylphosphonium Complexes of Platinum
;
_journal_issue 17
_journal_name_full Organometallics
_journal_page_first 4766
_journal_paper_doi 10.1021/om400406s
_journal_volume 32
_journal_year 2013
_chemical_formula_moiety 'C57 H48 P3 Pt, F6 P, 0.15(C H2 Cl2)'
_chemical_formula_sum 'C57.15 H48.3 Cl0.3 F6 P4 Pt'
_chemical_formula_weight 1178.65
_chemical_name_systematic
; 
 ? 
;
_space_group_IT_number 2
_symmetry_cell_setting triclinic
_symmetry_space_group_name_Hall '-P 1'
_symmetry_space_group_name_H-M 'P -1'
_atom_sites_solution_hydrogens geom
_atom_sites_solution_primary direct
_atom_sites_solution_secondary difmap
_audit_creation_method SHELXL-97
_cell_angle_alpha 65.82(3)
_cell_angle_beta 75.91(3)
_cell_angle_gamma 84.18(3)
_cell_formula_units_Z 2
_cell_length_a 12.673(10)
_cell_length_b 14.815(10)
_cell_length_c 15.954(12)
_cell_measurement_reflns_used 893
_cell_measurement_temperature 149(2)
_cell_measurement_theta_max 23.480
_cell_measurement_theta_min 2.422
_cell_volume 2650(3)
_computing_cell_refinement '<i>SAINT</i> (Bruker, 2007)'
_computing_data_collection '<i>APEX2</i> (Bruker, 2007)'
_computing_data_reduction '<i>SAINT</i>  '
_computing_molecular_graphics '<i>SHELXTL-Plus</i> (Sheldrick, 2008)'
_computing_structure_refinement '<i>SHELXL-97</i> (Sheldrick, 2008)'
_computing_structure_solution '<i>SHELXS-97</i> (Sheldrick, 2008)'
_diffrn_ambient_temperature 149(2)
_diffrn_measured_fraction_theta_full 0.988
_diffrn_measured_fraction_theta_max 0.988
_diffrn_measurement_device_type 'Bruker Kappa APEXII CCD Diffractometer'
_diffrn_measurement_method '\f scans and \w scans with \k offsets'
_diffrn_radiation_monochromator graphite
_diffrn_radiation_source 'fine-focus sealed tube'
_diffrn_radiation_type MoK\a
_diffrn_radiation_wavelength 0.71073
_diffrn_reflns_av_R_equivalents 0.2818
_diffrn_reflns_av_sigmaI/netI 0.3465
_diffrn_reflns_limit_h_max 14
_diffrn_reflns_limit_h_min -14
_diffrn_reflns_limit_k_max 16
_diffrn_reflns_limit_k_min -14
_diffrn_reflns_limit_l_max 18
_diffrn_reflns_limit_l_min -18
_diffrn_reflns_number 25328
_diffrn_reflns_theta_full 23.75
_diffrn_reflns_theta_max 23.75
_diffrn_reflns_theta_min 2.24
_exptl_absorpt_coefficient_mu 2.841
_exptl_absorpt_correction_T_max 0.918
_exptl_absorpt_correction_T_min 0.761
_exptl_absorpt_correction_type multi-scan
_exptl_absorpt_process_details '<i>SADABS</i> (Bruker, 2001)'
_exptl_crystal_colour 'Light yellow'
_exptl_crystal_density_diffrn 1.477
_exptl_crystal_density_method 'not measured'
_exptl_crystal_description Plates
_exptl_crystal_F_000 1176.6
_exptl_crystal_size_max 0.12
_exptl_crystal_size_mid 0.08
_exptl_crystal_size_min 0.03
_refine_diff_density_max 2.219
_refine_diff_density_min -2.949
_refine_diff_density_rms 0.263
_refine_ls_extinction_method none
_refine_ls_goodness_of_fit_ref 1.109
_refine_ls_hydrogen_treatment constr
_refine_ls_matrix_type full
_refine_ls_number_parameters 625
_refine_ls_number_reflns 7968
_refine_ls_number_restraints 566
_refine_ls_restrained_S_all 1.089
_refine_ls_R_factor_all 0.2412
_refine_ls_R_factor_gt 0.1170
_refine_ls_shift/su_max 0.000
_refine_ls_shift/su_mean 0.000
_refine_ls_structure_factor_coef Fsqd
_refine_ls_weighting_details 'calc w=1/[\s^2^(Fo^2^)+(0.1000P)^2^+1.1196P] where P=(Fo^2^+2Fc^2^)/3'
_refine_ls_weighting_scheme calc
_refine_ls_wR_factor_gt 0.2396
_refine_ls_wR_factor_ref 0.2980
_reflns_number_gt 3533
_reflns_number_total 8067
_reflns_threshold_expression >2sigma(I)
_cod_data_source_file om400406s_si_002.cif
_cod_data_source_block Compound_6
_cod_depositor_comments
;
The following automatic conversions were performed:

'_symmetry_cell_setting' value 'Triclinic' changed to 'triclinic'
according to /home/saulius/struct/CIF-dictionaries/cif_core.dic
dictionary named 'cif_core.dic' version 2.4.2 from 2011-04-26.

Automatic conversion script
Id: cif_fix_values 1891 2012-01-12 08:04:46Z andrius 
;
_cod_original_formula_sum 'C57.15 H48.30 Cl0.30 F6 P4 Pt'
_cod_database_code 4081259

loop_
_symmetry_equiv_pos_as_xyz
'x, y, z'
'-x, -y, -z'

loop_
_atom_site_label
_atom_site_type_symbol
_atom_site_fract_x
_atom_site_fract_y
_atom_site_fract_z
_atom_site_U_iso_or_equiv
_atom_site_adp_type
_atom_site_occupancy
_atom_site_symmetry_multiplicity
_atom_site_calc_flag
_atom_site_refinement_flags
Pt1 Pt 0.04783(8) 0.30455(8) 0.80195(8) 0.0351(4) Uani 1 1 d U
P1 P -0.1214(5) 0.2583(5) 0.8995(5) 0.0346(15) Uani 1 1 d U
P2 P 0.1583(5) 0.3197(5) 0.8915(5) 0.0349(15) Uani 1 1 d U
P3 P 0.2920(5) 0.3581(5) 0.5086(5) 0.0417(16) Uani 1 1 d U
C11A C -0.1326(18) 0.1711(17) 1.0235(18) 0.037(3) Uani 1 1 d U
C12A C -0.0507(19) 0.0991(17) 1.0469(19) 0.041(4) Uani 1 1 d U
H12A H 0.0123 0.1022 0.9991 0.049 Uiso 1 1 calc R
C13A C -0.0569(19) 0.0249(19) 1.1348(19) 0.046(4) Uani 1 1 d U
H13A H -0.0049 -0.0272 1.1456 0.055 Uiso 1 1 calc R
C14A C -0.1388(19) 0.0282(19) 1.205(2) 0.047(4) Uani 1 1 d U
H14A H -0.1428 -0.0201 1.2674 0.056 Uiso 1 1 calc R
C15A C -0.219(2) 0.1035(18) 1.1870(19) 0.047(4) Uani 1 1 d U
H15A H -0.2765 0.1042 1.2378 0.056 Uiso 1 1 calc R
C16A C -0.2170(18) 0.1756(17) 1.0981(18) 0.038(4) Uani 1 1 d U
H16A H -0.2703 0.2266 1.0873 0.045 Uiso 1 1 calc R
C21A C -0.2128(17) 0.3587(17) 0.8984(18) 0.039(4) Uani 1 1 d U
C22A C -0.1743(18) 0.4553(17) 0.8604(18) 0.041(4) Uani 1 1 d U
H22A H -0.0981 0.4667 0.8391 0.050 Uiso 1 1 calc R
C23A C -0.2431(18) 0.5341(18) 0.8530(18) 0.046(4) Uani 1 1 d U
H23A H -0.2146 0.5992 0.8256 0.055 Uiso 1 1 calc R
C24A C -0.3546(19) 0.5192(18) 0.8854(18) 0.046(4) Uani 1 1 d U
H24A H -0.4022 0.5739 0.8817 0.056 Uiso 1 1 calc R
C25A C -0.3957(18) 0.4260(17) 0.9225(18) 0.045(4) Uani 1 1 d U
H25A H -0.4723 0.4173 0.9430 0.054 Uiso 1 1 calc R
C26A C -0.3280(17) 0.3413(18) 0.9318(18) 0.044(4) Uani 1 1 d U
H26A H -0.3575 0.2765 0.9586 0.053 Uiso 1 1 calc R
C31A C -0.1929(17) 0.1860(17) 0.8556(18) 0.039(3) Uani 1 1 d U
C32A C -0.2200(16) 0.0898(17) 0.9045(18) 0.038(4) Uani 1 1 d U
H32A H -0.2084 0.0559 0.9665 0.046 Uiso 1 1 calc R
C33A C -0.2659(17) 0.0387(19) 0.8631(18) 0.042(4) Uani 1 1 d U
H33A H -0.2828 -0.0297 0.8963 0.050 Uiso 1 1 calc R
C34A C -0.2842(18) 0.0869(19) 0.7798(19) 0.045(4) Uani 1 1 d U
H34A H -0.3146 0.0518 0.7532 0.054 Uiso 1 1 calc R
C35A C -0.2624(18) 0.1859(19) 0.7273(19) 0.046(4) Uani 1 1 d U
H35A H -0.2764 0.2192 0.6659 0.055 Uiso 1 1 calc R
C36A C -0.2178(17) 0.2352(19) 0.7705(18) 0.043(4) Uani 1 1 d U
H36A H -0.2051 0.3044 0.7388 0.051 Uiso 1 1 calc R
C11B C 0.2716(16) 0.2323(17) 0.8953(17) 0.035(3) Uani 1 1 d U
C12B C 0.2614(17) 0.1555(17) 0.8679(17) 0.037(3) Uani 1 1 d U
H12B H 0.1970 0.1501 0.8498 0.045 Uiso 1 1 calc R
C13B C 0.3460(17) 0.0862(17) 0.8668(17) 0.036(3) Uani 1 1 d U
H13B H 0.3402 0.0373 0.8440 0.044 Uiso 1 1 calc R
C14B C 0.4383(17) 0.0885(17) 0.8990(17) 0.038(4) Uani 1 1 d U
H14B H 0.4950 0.0410 0.9015 0.046 Uiso 1 1 calc R
C15B C 0.4417(17) 0.1655(17) 0.9275(17) 0.040(4) Uani 1 1 d U
H15B H 0.5045 0.1702 0.9481 0.048 Uiso 1 1 calc R
C16B C 0.3612(16) 0.2349(17) 0.9280(17) 0.038(3) Uani 1 1 d U
H16B H 0.3676 0.2839 0.9505 0.045 Uiso 1 1 calc R
C21B C 0.2256(17) 0.4405(18) 0.8464(19) 0.039(3) Uani 1 1 d U
C22B C 0.2726(17) 0.4672(18) 0.9020(19) 0.042(4) Uani 1 1 d U
H22B H 0.2710 0.4239 0.9656 0.050 Uiso 1 1 calc R
C23B C 0.3212(18) 0.5571(18) 0.8636(19) 0.045(4) Uani 1 1 d U
H23B H 0.3517 0.5758 0.9030 0.054 Uiso 1 1 calc R
C24B C 0.3292(18) 0.6233(19) 0.7710(19) 0.047(4) Uani 1 1 d U
H24B H 0.3650 0.6851 0.7469 0.056 Uiso 1 1 calc R
C25B C 0.2819(18) 0.5948(18) 0.714(2) 0.046(4) Uani 1 1 d U
H25B H 0.2852 0.6382 0.6503 0.056 Uiso 1 1 calc R
C26B C 0.2294(17) 0.5024(17) 0.7516(19) 0.042(4) Uani 1 1 d U
H26B H 0.1977 0.4827 0.7135 0.051 Uiso 1 1 calc R
C31B C 0.1006(19) 0.301(2) 1.0124(19) 0.047(4) Uani 1 1 d U
C32B C 0.0173(18) 0.362(2) 1.0306(19) 0.045(4) Uani 1 1 d U
H32B H -0.0061 0.4137 0.9792 0.054 Uiso 1 1 calc R
C33B C -0.0328(19) 0.351(2) 1.1202(19) 0.047(4) Uani 1 1 d U
H33B H -0.0847 0.3985 1.1305 0.057 Uiso 1 1 calc R
C34B C -0.008(2) 0.271(2) 1.196(2) 0.055(4) Uani 1 1 d U
H34B H -0.0497 0.2568 1.2580 0.066 Uiso 1 1 calc R
C35B C 0.077(2) 0.213(2) 1.179(2) 0.058(4) Uani 1 1 d U
H35B H 0.0983 0.1613 1.2307 0.069 Uiso 1 1 calc R
C36B C 0.132(2) 0.226(2) 1.090(2) 0.053(4) Uani 1 1 d U
H36B H 0.1923 0.1840 1.0812 0.063 Uiso 1 1 calc R
C11C C 0.367(2) 0.468(2) 0.4353(19) 0.052(4) Uani 1 1 d U
C12C C 0.412(2) 0.493(2) 0.3409(19) 0.054(4) Uani 1 1 d U
H12C H 0.4033 0.4496 0.3132 0.065 Uiso 1 1 calc R
C13C C 0.468(2) 0.578(2) 0.286(2) 0.054(4) Uani 1 1 d U
H13C H 0.5003 0.5920 0.2219 0.065 Uiso 1 1 calc R
C14C C 0.479(2) 0.643(2) 0.324(2) 0.055(4) Uani 1 1 d U
H14C H 0.5209 0.7017 0.2857 0.066 Uiso 1 1 calc R
C15C C 0.428(2) 0.625(2) 0.4189(19) 0.056(4) Uani 1 1 d U
H15C H 0.4324 0.6720 0.4449 0.067 Uiso 1 1 calc R
C16C C 0.375(2) 0.5401(19) 0.4701(19) 0.051(4) Uani 1 1 d U
H16C H 0.3405 0.5270 0.5339 0.062 Uiso 1 1 calc R
C21C C 0.380(2) 0.257(2) 0.516(2) 0.055(4) Uani 1 1 d U
C22C C 0.443(2) 0.242(2) 0.442(2) 0.068(5) Uani 1 1 d U
H22C H 0.4410 0.2904 0.3810 0.081 Uiso 1 1 calc R
C23C C 0.511(2) 0.161(2) 0.450(2) 0.076(5) Uani 1 1 d U
H23C H 0.5529 0.1531 0.3958 0.091 Uiso 1 1 calc R
C24C C 0.516(2) 0.091(2) 0.543(2) 0.071(5) Uani 1 1 d U
H24C H 0.5578 0.0323 0.5498 0.085 Uiso 1 1 calc R
C25C C 0.460(2) 0.106(2) 0.621(2) 0.063(5) Uani 1 1 d U
H25C H 0.4683 0.0628 0.6820 0.075 Uiso 1 1 calc R
C26C C 0.390(2) 0.187(2) 0.606(2) 0.057(4) Uani 1 1 d U
H26C H 0.3464 0.1959 0.6602 0.068 Uiso 1 1 calc R
C31C C 0.184(2) 0.350(2) 0.457(2) 0.080(5) Uani 1 1 d U
C32C C 0.160(2) 0.271(2) 0.448(2) 0.085(5) Uani 1 1 d U
H32C H 0.2058 0.2139 0.4630 0.102 Uiso 1 1 calc R
C33C C 0.071(3) 0.270(3) 0.417(2) 0.089(5) Uani 1 1 d U
H33C H 0.0512 0.2097 0.4183 0.106 Uiso 1 1 calc R
C34C C 0.006(3) 0.352(2) 0.384(2) 0.086(5) Uani 1 1 d U
H34C H -0.0535 0.3479 0.3585 0.103 Uiso 1 1 calc R
C35C C 0.029(2) 0.437(2) 0.388(2) 0.083(5) Uani 1 1 d U
H35C H -0.0152 0.4944 0.3677 0.099 Uiso 1 1 calc R
C36C C 0.120(2) 0.441(2) 0.424(2) 0.081(5) Uani 1 1 d U
H36C H 0.1393 0.4999 0.4263 0.097 Uiso 1 1 calc R
C1 C 0.0389(17) 0.2989(19) 0.6747(17) 0.043(4) Uani 1 1 d U
H1A H 0.0325 0.2329 0.6747 0.052 Uiso 1 1 calc R
H1B H -0.0025 0.3519 0.6339 0.052 Uiso 1 1 calc R
C2 C 0.1443(17) 0.3254(18) 0.6810(18) 0.041(4) Uani 1 1 d U
C3 C 0.2417(18) 0.3535(19) 0.6222(18) 0.048(4) Uani 1 1 d U
H3 H 0.2916 0.3743 0.6464 0.058 Uiso 1 1 calc R
P1A P 0.4309(7) 0.1812(6) 0.2011(7) 0.071(2) Uani 1 1 d U
F1A F 0.3329(16) 0.1246(15) 0.1948(17) 0.129(5) Uani 1 1 d U
F2A F 0.439(2) 0.1005(14) 0.2939(16) 0.129(5) Uani 1 1 d U
F3A F 0.3613(16) 0.2412(13) 0.2534(14) 0.100(4) Uani 1 1 d U
F4A F 0.5269(15) 0.2312(16) 0.1986(17) 0.121(5) Uani 1 1 d U
F5A F 0.4116(18) 0.2587(13) 0.1080(14) 0.110(5) Uani 1 1 d U
F6A F 0.4987(15) 0.1128(14) 0.1563(15) 0.101(4) Uani 1 1 d U
C1D C 0.180(19) 0.960(17) 0.443(17) 0.099(18) Uiso 0.15 1 d PU
H1D1 H 0.2316 0.9809 0.3814 0.119 Uiso 0.15 1 calc PR
H1D2 H 0.1967 0.9977 0.4771 0.119 Uiso 0.15 1 calc PR
Cl1D Cl 0.199(5) 0.847(5) 0.501(5) 0.100(17) Uiso 0.15 1 d PU
Cl2D Cl 0.060(6) 0.989(5) 0.426(5) 0.109(18) Uiso 0.15 1 d PU

loop_
_atom_site_aniso_label
_atom_site_aniso_U_11
_atom_site_aniso_U_22
_atom_site_aniso_U_33
_atom_site_aniso_U_23
_atom_site_aniso_U_13
_atom_site_aniso_U_12
Pt1 0.0171(5) 0.0385(6) 0.0597(8) -0.0243(5) -0.0160(4) -0.0042(4)
P1 0.021(3) 0.031(4) 0.063(4) -0.026(3) -0.020(3) 0.004(2)
P2 0.017(3) 0.045(4) 0.056(4) -0.031(3) -0.013(3) 0.002(3)
P3 0.031(4) 0.046(4) 0.060(4) -0.027(4) -0.017(3) -0.008(3)
C11A 0.029(7) 0.030(7) 0.063(6) -0.024(5) -0.022(5) -0.001(6)
C12A 0.032(7) 0.033(8) 0.066(7) -0.022(6) -0.022(6) 0.002(6)
C13A 0.035(8) 0.044(8) 0.063(8) -0.022(6) -0.022(6) 0.006(6)
C14A 0.038(8) 0.046(8) 0.062(8) -0.022(7) -0.022(6) 0.007(6)
C15A 0.039(8) 0.042(8) 0.064(7) -0.023(7) -0.018(7) 0.006(6)
C16A 0.031(7) 0.033(8) 0.062(6) -0.025(6) -0.023(6) 0.001(6)
C21A 0.021(5) 0.034(6) 0.069(9) -0.023(6) -0.019(6) 0.003(5)
C22A 0.026(6) 0.032(6) 0.072(10) -0.023(7) -0.018(7) 0.002(5)
C23A 0.030(7) 0.033(6) 0.075(10) -0.021(8) -0.014(7) 0.005(6)
C24A 0.030(6) 0.035(7) 0.076(10) -0.021(8) -0.019(7) 0.008(6)
C25A 0.025(6) 0.037(7) 0.077(10) -0.023(8) -0.019(7) 0.006(5)
C26A 0.021(6) 0.037(7) 0.075(10) -0.021(7) -0.019(7) 0.004(5)
C31A 0.024(7) 0.038(7) 0.063(9) -0.022(7) -0.018(7) -0.007(6)
C32A 0.022(7) 0.036(7) 0.063(9) -0.023(7) -0.015(7) -0.005(6)
C33A 0.028(7) 0.041(8) 0.065(9) -0.025(7) -0.017(7) -0.005(6)
C34A 0.029(7) 0.047(8) 0.066(9) -0.025(8) -0.019(7) -0.007(7)
C35A 0.034(7) 0.048(8) 0.064(9) -0.024(7) -0.021(7) -0.005(7)
C36A 0.030(7) 0.043(8) 0.063(9) -0.022(7) -0.020(7) -0.003(6)
C11B 0.020(6) 0.037(7) 0.059(9) -0.026(7) -0.015(5) 0.001(5)
C12B 0.025(7) 0.040(7) 0.056(9) -0.026(7) -0.015(6) 0.004(5)
C13B 0.024(7) 0.035(7) 0.057(9) -0.025(7) -0.012(7) 0.002(6)
C14B 0.021(7) 0.036(8) 0.062(9) -0.022(7) -0.011(7) -0.002(6)
C15B 0.021(6) 0.038(8) 0.065(9) -0.022(7) -0.014(7) -0.002(6)
C16B 0.019(6) 0.038(7) 0.063(9) -0.024(7) -0.016(6) 0.000(5)
C21B 0.023(7) 0.038(6) 0.074(8) -0.031(6) -0.026(7) 0.003(5)
C22B 0.024(7) 0.042(7) 0.075(9) -0.031(6) -0.026(7) 0.000(6)
C23B 0.031(7) 0.042(7) 0.078(9) -0.034(7) -0.023(7) -0.002(6)
C24B 0.033(7) 0.041(8) 0.079(9) -0.032(6) -0.021(7) -0.001(6)
C25B 0.034(7) 0.040(7) 0.077(9) -0.029(6) -0.023(7) 0.000(6)
C26B 0.029(7) 0.036(7) 0.075(9) -0.030(6) -0.026(7) 0.004(6)
C31B 0.031(8) 0.063(9) 0.063(6) -0.043(6) -0.011(6) 0.002(6)
C32B 0.031(8) 0.060(9) 0.068(7) -0.048(7) -0.013(6) 0.001(6)
C33B 0.035(8) 0.061(9) 0.069(8) -0.048(7) -0.012(7) 0.000(7)
C34B 0.041(9) 0.066(10) 0.070(8) -0.042(7) -0.008(7) 0.004(7)
C35B 0.045(9) 0.069(10) 0.066(7) -0.039(8) -0.006(7) 0.009(7)
C36B 0.038(8) 0.067(9) 0.063(6) -0.038(7) -0.010(7) 0.006(7)
C11C 0.061(9) 0.048(7) 0.054(8) -0.020(7) -0.021(7) -0.008(6)
C12C 0.062(9) 0.049(8) 0.055(8) -0.020(7) -0.019(7) -0.009(7)
C13C 0.060(9) 0.050(8) 0.057(8) -0.020(7) -0.019(7) -0.011(7)
C14C 0.060(9) 0.050(8) 0.058(8) -0.019(7) -0.020(8) -0.010(7)
C15C 0.065(9) 0.051(8) 0.057(8) -0.019(7) -0.021(8) -0.012(7)
C16C 0.060(9) 0.049(7) 0.053(8) -0.019(7) -0.026(7) -0.013(7)
C21C 0.058(9) 0.050(7) 0.065(11) -0.028(7) -0.020(8) 0.006(6)
C22C 0.068(10) 0.055(8) 0.069(11) -0.021(8) -0.010(9) 0.016(7)
C23C 0.074(10) 0.059(9) 0.074(11) -0.017(8) -0.004(9) 0.020(7)
C24C 0.071(10) 0.056(9) 0.074(11) -0.020(8) -0.011(9) 0.015(7)
C25C 0.063(10) 0.053(8) 0.072(11) -0.024(8) -0.019(9) 0.009(7)
C26C 0.057(10) 0.053(8) 0.068(11) -0.028(8) -0.023(8) 0.006(7)
C31C 0.079(10) 0.074(11) 0.124(12) -0.050(10) -0.073(9) 0.003(7)
C32C 0.084(10) 0.075(11) 0.132(12) -0.049(10) -0.077(9) -0.001(8)
C33C 0.085(11) 0.075(11) 0.139(13) -0.046(11) -0.076(10) -0.004(8)
C34C 0.081(11) 0.075(11) 0.134(13) -0.045(11) -0.075(10) -0.004(8)
C35C 0.077(10) 0.076(11) 0.129(13) -0.045(10) -0.074(9) -0.001(8)
C36C 0.076(10) 0.077(11) 0.125(12) -0.047(10) -0.073(9) 0.003(7)
C1 0.028(8) 0.055(11) 0.069(7) -0.039(9) -0.019(6) -0.012(8)
C2 0.024(7) 0.056(10) 0.064(6) -0.039(8) -0.018(4) -0.004(7)
C3 0.024(8) 0.064(11) 0.066(7) -0.032(8) -0.013(5) -0.004(8)
P1A 0.070(5) 0.048(5) 0.132(6) -0.052(4) -0.067(5) 0.019(4)
F1A 0.092(8) 0.106(10) 0.203(13) -0.058(9) -0.048(9) -0.036(8)
F2A 0.185(13) 0.066(9) 0.132(8) -0.028(7) -0.065(9) 0.036(8)
F3A 0.103(9) 0.068(9) 0.121(10) -0.037(7) -0.024(9) 0.029(8)
F4A 0.080(8) 0.118(10) 0.215(13) -0.108(9) -0.042(8) -0.017(7)
F5A 0.165(12) 0.059(8) 0.120(8) -0.037(7) -0.058(9) 0.014(7)
F6A 0.106(9) 0.084(9) 0.159(10) -0.081(8) -0.063(9) 0.032(8)

loop_
_atom_type_symbol
_atom_type_description
_atom_type_scat_dispersion_real
_atom_type_scat_dispersion_imag
_atom_type_scat_source
C C 0.0033 0.0016 'International Tables Vol C Tables 4.2.6.8 and 6.1.1.4'
H H 0.0000 0.0000 'International Tables Vol C Tables 4.2.6.8 and 6.1.1.4'
F F 0.0171 0.0103 'International Tables Vol C Tables 4.2.6.8 and 6.1.1.4'
P P 0.1023 0.0942 'International Tables Vol C Tables 4.2.6.8 and 6.1.1.4'
Pt Pt -1.7033 8.3905 'International Tables Vol C Tables 4.2.6.8 and 6.1.1.4'
Cl Cl 0.1484 0.1585 'International Tables Vol C Tables 4.2.6.8 and 6.1.1.4'
O O 0.0106 0.0060 'International Tables Vol C Tables 4.2.6.8 and 6.1.1.4'

loop_
_geom_angle_atom_site_label_1
_geom_angle_atom_site_label_2
_geom_angle_atom_site_label_3
_geom_angle
C2 Pt1 C1 42.4(8)
C2 Pt1 P1 148.0(6)
C1 Pt1 P1 105.6(6)
C2 Pt1 P2 104.6(6)
C1 Pt1 P2 146.8(6)
P1 Pt1 P2 107.0(2)
C21A P1 C11A 107.7(11)
C21A P1 C31A 103.0(10)
C11A P1 C31A 100.7(10)
C21A P1 Pt1 114.7(8)
C11A P1 Pt1 119.5(7)
C31A P1 Pt1 109.1(8)
C31B P2 C11B 105.7(12)
C31B P2 C21B 101.0(12)
C11B P2 C21B 103.8(10)
C31B P2 Pt1 119.2(8)
C11B P2 Pt1 109.7(7)
C21B P2 Pt1 116.0(8)
C3 P3 C21C 107.9(13)
C3 P3 C11C 110.9(13)
C21C P3 C11C 108.3(13)
C3 P3 C31C 111.2(14)
C21C P3 C31C 108.9(14)
C11C P3 C31C 109.6(14)
C12A C11A C16A 118(2)
C12A C11A P1 119.2(19)
C16A C11A P1 123.2(17)
C13A C12A C11A 124(2)
C14A C13A C12A 118(2)
C13A C14A C15A 120(3)
C16A C15A C14A 122(3)
C15A C16A C11A 118(2)
C22A C21A C26A 119(2)
C22A C21A P1 120.7(17)
C26A C21A P1 120.2(18)
C23A C22A C21A 122(2)
C22A C23A C24A 120(2)
C25A C24A C23A 120(2)
C24A C25A C26A 122(2)
C25A C26A C21A 117(2)
C32A C31A C36A 119(2)
C32A C31A P1 123.7(19)
C36A C31A P1 117.1(17)
C31A C32A C33A 120(2)
C34A C33A C32A 119(2)
C33A C34A C35A 124(2)
C34A C35A C36A 116(2)
C31A C36A C35A 122(2)
C16B C11B C12B 119(2)
C16B C11B P2 123.7(18)
C12B C11B P2 117.0(15)
C11B C12B C13B 121(2)
C14B C13B C12B 121(2)
C13B C14B C15B 116(2)
C16B C15B C14B 125(2)
C11B C16B C15B 119(2)
C22B C21B C26B 122(2)
C22B C21B P2 122(2)
C26B C21B P2 116.6(16)
C23B C22B C21B 118(3)
C22B C23B C24B 124(2)
C23B C24B C25B 117(2)
C24B C25B C26B 121(3)
C21B C26B C25B 118(2)
C32B C31B C36B 117(3)
C32B C31B P2 119(2)
C36B C31B P2 124(2)
C33B C32B C31B 122(3)
C32B C33B C34B 120(3)
C35B C34B C33B 118(3)
C34B C35B C36B 123(3)
C35B C36B C31B 119(3)
C12C C11C C16C 116(2)
C12C C11C P3 123(2)
C16C C11C P3 120(2)
C13C C12C C11C 122(3)
C12C C13C C14C 120(3)
C13C C14C C15C 121(3)
C16C C15C C14C 117(3)
C15C C16C C11C 124(3)
C22C C21C C26C 116(3)
C22C C21C P3 125(2)
C26C C21C P3 119(2)
C21C C22C C23C 124(3)
C22C C23C C24C 118(3)
C25C C24C C23C 121(3)
C24C C25C C26C 117(3)
C25C C26C C21C 124(3)
C32C C31C C36C 120(2)
C32C C31C P3 125(2)
C36C C31C P3 115(2)
C31C C32C C33C 119(3)
C32C C33C C34C 125(3)
C35C C34C C33C 118(3)
C34C C35C C36C 119(3)
C35C C36C C31C 118(3)
C2 C1 Pt1 63.0(13)
C3 C2 C1 136(2)
C3 C2 Pt1 149.2(18)
C1 C2 Pt1 74.6(14)
C2 C3 P3 130.8(19)
F4A P1A F2A 91.3(14)
F4A P1A F5A 94.4(14)
F2A P1A F5A 174.2(14)
F4A P1A F3A 87.7(12)
F2A P1A F3A 89.2(12)
F5A P1A F3A 90.2(11)
F4A P1A F6A 94.0(12)
F2A P1A F6A 86.2(12)
F5A P1A F6A 94.3(12)
F3A P1A F6A 175.1(13)
F4A P1A F1A 174.3(15)
F2A P1A F1A 91.0(13)
F5A P1A F1A 83.3(12)
F3A P1A F1A 97.5(12)
F6A P1A F1A 81.0(11)
Cl1D C1D Cl2D 116(10)

loop_
_geom_bond_atom_site_label_1
_geom_bond_atom_site_label_2
_geom_bond_distance
Pt1 C2 1.94(3)
Pt1 C1 2.10(2)
Pt1 P1 2.300(7)
Pt1 P2 2.314(6)
P1 C21A 1.79(2)
P1 C11A 1.85(3)
P1 C31A 1.89(2)
P2 C31B 1.80(3)
P2 C11B 1.83(2)
P2 C21B 1.84(2)
P3 C3 1.74(3)
P3 C21C 1.75(3)
P3 C11C 1.78(3)
P3 C31C 1.80(2)
C11A C12A 1.41(3)
C11A C16A 1.41(3)
C12A C13A 1.37(3)
C13A C14A 1.34(3)
C14A C15A 1.42(3)
C15A C16A 1.38(3)
C21A C22A 1.39(3)
C21A C26A 1.44(3)
C22A C23A 1.37(3)
C23A C24A 1.39(3)
C24A C25A 1.36(3)
C25A C26A 1.42(3)
C31A C32A 1.35(3)
C31A C36A 1.35(3)
C32A C33A 1.43(3)
C33A C34A 1.29(3)
C34A C35A 1.38(3)
C35A C36A 1.42(3)
C11B C16B 1.37(3)
C11B C12B 1.40(3)
C12B C13B 1.41(3)
C13B C14B 1.40(3)
C14B C15B 1.40(3)
C15B C16B 1.37(3)
C21B C22B 1.37(3)
C21B C26B 1.40(3)
C22B C23B 1.36(3)
C23B C24B 1.38(3)
C24B C25B 1.41(3)
C25B C26B 1.41(3)
C31B C32B 1.37(3)
C31B C36B 1.40(3)
C32B C33B 1.36(3)
C33B C34B 1.37(3)
C34B C35B 1.35(3)
C35B C36B 1.36(3)
C11C C12C 1.38(3)
C11C C16C 1.41(3)
C12C C13C 1.35(3)
C13C C14C 1.36(3)
C14C C15C 1.42(3)
C15C C16C 1.33(3)
C21C C22C 1.34(4)
C21C C26C 1.42(3)
C22C C23C 1.39(4)
C23C C24C 1.43(4)
C24C C25C 1.37(4)
C25C C26C 1.40(3)
C31C C32C 1.31(4)
C31C C36C 1.46(4)
C32C C33C 1.34(3)
C33C C34C 1.38(4)
C34C C35C 1.37(4)
C35C C36C 1.42(3)
C1 C2 1.47(3)
C2 C3 1.34(3)
P1A F4A 1.472(18)
P1A F2A 1.49(2)
P1A F5A 1.52(2)
P1A F3A 1.534(19)
P1A F6A 1.547(19)
P1A F1A 1.611(18)
C1D Cl1D 1.6(2)
C1D Cl2D 1.6(2)
